data_4505106
loop_
_publ_author_name
'Jayaraman, Akhila'
'Balasubramaniam, Venkataramanan'
'Valiyaveettil, Suresh'

_publ_section_title
;
 Self-Assembly of Tetraphenol and Its Complexes with Aromatic
 Diamines:&#x2009; Novel Interpenetrating and Noninterpenetrating Organic
 Assemblies
;
_journal_issue 4
_journal_name_full 'Crystal Growth &amp; Design'
_journal_page_first 1575
_journal_paper_doi 10.1021/cg050050l
_journal_volume 5
_journal_year 2005
_chemical_formula_sum 'C43 H44 N4 O6'
_chemical_formula_weight 712.82
_chemical_name_systematic
; 
 ? 
;
_space_group_IT_number 2
_symmetry_cell_setting triclinic
_symmetry_space_group_name_Hall '-P 1'
_symmetry_space_group_name_H-M 'P -1'
_atom_sites_solution_hydrogens geom
_atom_sites_solution_primary direct
_atom_sites_solution_secondary difmap
_audit_creation_method SHELXL-97
_cell_angle_alpha 96.124(3)
_cell_angle_beta 100.397(3)
_cell_angle_gamma 110.341(3)
_cell_formula_units_Z 2
_cell_length_a 9.3310(12)
_cell_length_b 10.9334(14)
_cell_length_c 20.492(3)
_cell_measurement_reflns_used 957
_cell_measurement_temperature 223(2)
_cell_measurement_theta_max 26.77
_cell_measurement_theta_min 2.37
_cell_volume 1895.2(4)
_computing_cell_refinement 'Bruker SMART'
_computing_data_collection 'Bruker SMART'
_computing_data_reduction 'Bruker SAINT'
_computing_molecular_graphics 'Bruker SHELXTL'
_computing_publication_material 'Bruker SHELXTL'
_computing_structure_refinement 'SHELXL-97 (Sheldrick, 1997)'
_computing_structure_solution 'SHELXS-97 (Sheldrick, 1990)'
_diffrn_ambient_temperature 223(2)
_diffrn_measured_fraction_theta_full 0.999
_diffrn_measured_fraction_theta_max 0.999
_diffrn_measurement_device_type 'CCD area detector'
_diffrn_measurement_method 'phi and omega scans'
_diffrn_radiation_monochromator graphite
_diffrn_radiation_source 'fine-focus sealed tube'
_diffrn_radiation_type MoK\a
_diffrn_radiation_wavelength 0.71073
_diffrn_reflns_av_R_equivalents 0.0213
_diffrn_reflns_av_sigmaI/netI 0.0247
_diffrn_reflns_limit_h_max 12
_diffrn_reflns_limit_h_min -12
_diffrn_reflns_limit_k_max 14
_diffrn_reflns_limit_k_min -14
_diffrn_reflns_limit_l_max 26
_diffrn_reflns_limit_l_min -26
_diffrn_reflns_number 25031
_diffrn_reflns_theta_full 27.50
_diffrn_reflns_theta_max 27.50
_diffrn_reflns_theta_min 2.02
_exptl_absorpt_coefficient_mu 0.084
_exptl_absorpt_correction_type 'Sadabs, (Sheldrick 2001)'
_exptl_crystal_colour COLOURLESS
_exptl_crystal_density_diffrn 1.249
_exptl_crystal_density_meas 0
_exptl_crystal_density_method 'not measured'
_exptl_crystal_description BLOCK
_exptl_crystal_F_000 756
_exptl_crystal_size_max 0.60
_exptl_crystal_size_mid 0.25
_exptl_crystal_size_min 0.24
_refine_diff_density_max 0.578
_refine_diff_density_min -0.342
_refine_diff_density_rms 0.047
_refine_ls_extinction_method none
_refine_ls_goodness_of_fit_ref 1.057
_refine_ls_hydrogen_treatment mixed
_refine_ls_matrix_type full
_refine_ls_number_parameters 510
_refine_ls_number_reflns 8691
_refine_ls_number_restraints 0
_refine_ls_restrained_S_all 1.057
_refine_ls_R_factor_all 0.0745
_refine_ls_R_factor_gt 0.0601
_refine_ls_shift/su_max 0.000
_refine_ls_shift/su_mean 0.000
_refine_ls_structure_factor_coef Fsqd
_refine_ls_weighting_details 'calc w=1/[\s^2^(Fo^2^)+(0.0838P)^2^+0.6060P] where P=(Fo^2^+2Fc^2^)/3'
_refine_ls_weighting_scheme calc
_refine_ls_wR_factor_gt 0.1591
_refine_ls_wR_factor_ref 0.1704
_reflns_number_gt 6779
_reflns_number_total 8691
_reflns_threshold_expression >2sigma(I)
_cod_data_source_file cg050050lsi20050207_042436.cif
_cod_data_source_block 4020
_cod_depositor_comments
;
The following automatic conversions were performed:

'_symmetry_cell_setting' value 'Triclinic' changed to 'triclinic'
according to /home/saulius/struct/CIF-dictionaries/cif_core.dic
dictionary named 'cif_core.dic' version 2.4.1 from 2010-06-29.

Automatic conversion script
Id: cif_fix_values 1715 2011-07-08 13:25:40Z adriana 
;
_cod_original_sg_symbol_H-M P-1
_cod_database_code 4505106

loop_
_symmetry_equiv_pos_as_xyz
'x, y, z'
'-x, -y, -z'

loop_
_atom_site_label
_atom_site_type_symbol
_atom_site_fract_x
_atom_site_fract_y
_atom_site_fract_z
_atom_site_U_iso_or_equiv
_atom_site_adp_type
_atom_site_occupancy
_atom_site_symmetry_multiplicity
_atom_site_calc_flag
_atom_site_refinement_flags
O1 O 0.44145(14) 0.64812(12) 0.07342(6) 0.0436(3) Uani 1 1 d .
H1 H 0.373(3) 0.611(2) 0.0364(13) 0.067(7) Uiso 1 1 d .
O2 O 0.39466(16) 0.79920(14) 0.23610(7) 0.0487(3) Uani 1 1 d .
H2 H 0.310(3) 0.774(3) 0.2502(13) 0.076(8) Uiso 1 1 d .
O3 O 1.11457(16) 0.93073(13) 0.34420(8) 0.0536(4) Uani 1 1 d .
H3 H 1.206(3) 0.990(3) 0.3667(14) 0.083(8) Uiso 1 1 d .
O4 O 0.95615(15) 1.29490(12) 0.31862(8) 0.0540(4) Uani 1 1 d .
H4 H 0.871(3) 1.312(3) 0.2990(14) 0.084(8) Uiso 1 1 d .
C1 C 0.64384(17) 0.85650(15) 0.17301(8) 0.0320(3) Uani 1 1 d .
H1A H 0.5980 0.7740 0.1905 0.038 Uiso 1 1 calc R
C2 C 0.78183(17) 0.95056(15) 0.22908(8) 0.0324(3) Uani 1 1 d .
C3 C 0.80590(18) 1.08317(15) 0.24704(8) 0.0359(3) Uani 1 1 d .
H3A H 0.7355 1.1175 0.2245 0.043 Uiso 1 1 calc R
C4 C 0.93350(18) 1.16580(16) 0.29814(9) 0.0376(4) Uani 1 1 d .
C5 C 1.04063(18) 1.11779(16) 0.33049(8) 0.0384(4) Uani 1 1 d .
H5 H 1.1285 1.1743 0.3642 0.046 Uiso 1 1 calc R
C6 C 1.01622(18) 0.98508(17) 0.31235(8) 0.0379(4) Uani 1 1 d .
C7 C 0.88787(18) 0.90163(16) 0.26249(8) 0.0375(4) Uani 1 1 d .
H7 H 0.8722 0.8116 0.2511 0.045 Uiso 1 1 calc R
C8 C 0.69376(18) 0.81733(15) 0.10975(8) 0.0329(3) Uani 1 1 d .
C9 C 0.84026(19) 0.88153(17) 0.09740(9) 0.0413(4) Uani 1 1 d .
H9 H 0.9163 0.9515 0.1303 0.050 Uiso 1 1 calc R
C10 C 0.8773(2) 0.8451(2) 0.03762(10) 0.0489(4) Uani 1 1 d .
H10 H 0.9774 0.8897 0.0302 0.059 Uiso 1 1 calc R
C11 C 0.7660(2) 0.7429(2) -0.01076(9) 0.0494(4) Uani 1 1 d .
H11 H 0.7901 0.7183 -0.0515 0.059 Uiso 1 1 calc R
C12 C 0.6194(2) 0.67621(18) 0.00005(9) 0.0434(4) Uani 1 1 d .
H12 H 0.5443 0.6063 -0.0332 0.052 Uiso 1 1 calc R
C13 C 0.58296(18) 0.71249(15) 0.06007(8) 0.0352(3) Uani 1 1 d .
C14 C 0.51444(17) 0.91005(15) 0.15610(8) 0.0338(3) Uani 1 1 d .
C15 C 0.5148(2) 0.99134(18) 0.10870(9) 0.0435(4) Uani 1 1 d .
H15 H 0.5950 1.0113 0.0850 0.052 Uiso 1 1 calc R
C16 C 0.3995(2) 1.0439(2) 0.09538(11) 0.0536(5) Uani 1 1 d .
H16 H 0.4023 1.1000 0.0635 0.064 Uiso 1 1 calc R
C17 C 0.2812(2) 1.0132(2) 0.12929(11) 0.0554(5) Uani 1 1 d .
H17 H 0.2026 1.0486 0.1205 0.066 Uiso 1 1 calc R
C18 C 0.2761(2) 0.9312(2) 0.17613(11) 0.0512(5) Uani 1 1 d .
H18 H 0.1940 0.9102 0.1988 0.061 Uiso 1 1 calc R
C19 C 0.39282(19) 0.87944(16) 0.18976(9) 0.0381(4) Uani 1 1 d .
N1 N 0.20805(19) 0.59022(18) -0.03809(9) 0.0557(4) Uani 1 1 d .
N2 N -0.7155(2) 0.63992(17) -0.26700(10) 0.0602(5) Uani 1 1 d .
C20 C -0.3203(2) 0.54032(19) -0.18647(11) 0.0505(4) Uani 1 1 d .
H20A H -0.3315 0.4582 -0.2150 0.061 Uiso 1 1 calc R
H20B H -0.3290 0.5206 -0.1415 0.061 Uiso 1 1 calc R
C21 C -0.1575(2) 0.6414(2) -0.18068(10) 0.0495(4) Uani 1 1 d .
H21A H -0.1339 0.6382 -0.2254 0.059 Uiso 1 1 calc R
H21B H -0.1566 0.7302 -0.1663 0.059 Uiso 1 1 calc R
C22 C -0.0299(2) 0.62086(19) -0.13185(9) 0.0438(4) Uani 1 1 d .
C23 C -0.0338(3) 0.4974(2) -0.12124(11) 0.0609(6) Uani 1 1 d .
H23 H -0.1185 0.4206 -0.1454 0.073 Uiso 1 1 calc R
C24 C 0.0871(3) 0.4868(2) -0.07495(12) 0.0628(6) Uani 1 1 d .
H24 H 0.0829 0.4015 -0.0694 0.075 Uiso 1 1 calc R
C25 C 0.2099(3) 0.7087(2) -0.04796(14) 0.0732(7) Uani 1 1 d .
H25 H 0.2940 0.7842 -0.0221 0.088 Uiso 1 1 calc R
C26 C 0.0962(2) 0.7275(2) -0.09363(14) 0.0668(6) Uani 1 1 d .
H26 H 0.1047 0.8140 -0.0987 0.080 Uiso 1 1 calc R
C27 C -0.5763(3) 0.7009(3) -0.27894(15) 0.0761(7) Uani 1 1 d .
H27 H -0.5659 0.7668 -0.3057 0.091 Uiso 1 1 calc R
C28 C -0.4447(3) 0.6737(2) -0.25448(13) 0.0657(6) Uani 1 1 d .
H28 H -0.3486 0.7197 -0.2651 0.079 Uiso 1 1 calc R
C29 C -0.4551(2) 0.57939(17) -0.21479(9) 0.0430(4) Uani 1 1 d .
C30 C -0.6007(2) 0.5172(2) -0.20128(12) 0.0584(5) Uani 1 1 d .
H30 H -0.6138 0.4529 -0.1735 0.070 Uiso 1 1 calc R
C31 C -0.7258(3) 0.5491(2) -0.22831(13) 0.0630(6) Uani 1 1 d .
H31 H -0.8236 0.5043 -0.2189 0.076 Uiso 1 1 calc R
N3 N 1.40943(18) 1.07473(16) 0.40926(9) 0.0529(4) Uani 1 1 d .
N4 N 2.4828(2) 1.4162(2) 0.61436(11) 0.0712(5) Uani 1 1 d .
C32 C 1.9937(3) 1.3147(3) 0.5241(2) 0.1093(12) Uani 1 1 d .
H32A H 1.9463 1.3453 0.5582 0.131 Uiso 1 1 calc R
H32B H 1.9872 1.3647 0.4875 0.131 Uiso 1 1 calc R
C33 C 1.9053(3) 1.1782(3) 0.49818(16) 0.0921(9) Uani 1 1 d .
H33A H 1.9119 1.1279 0.5347 0.110 Uiso 1 1 calc R
H33B H 1.9519 1.1475 0.4637 0.110 Uiso 1 1 calc R
C34 C 1.7294(3) 1.1482(3) 0.46662(11) 0.0662(6) Uani 1 1 d .
C35 C 1.6346(3) 1.1951(3) 0.49831(12) 0.0716(7) Uani 1 1 d .
H35 H 1.6778 1.2538 0.5400 0.086 Uiso 1 1 calc R
C36 C 1.4760(3) 1.1554(2) 0.46843(12) 0.0613(5) Uani 1 1 d .
H36 H 1.4132 1.1870 0.4911 0.074 Uiso 1 1 calc R
C37 C 1.5032(2) 1.0325(2) 0.37912(10) 0.0562(5) Uani 1 1 d .
H37 H 1.4585 0.9752 0.3370 0.067 Uiso 1 1 calc R
C38 C 1.6603(2) 1.0672(2) 0.40557(11) 0.0599(5) Uani 1 1 d .
H38 H 1.7205 1.0349 0.3815 0.072 Uiso 1 1 calc R
C39 C 2.3776(3) 1.3131(3) 0.62721(13) 0.0736(7) Uani 1 1 d .
H39 H 2.4113 1.2631 0.6567 0.088 Uiso 1 1 calc R
C40 C 2.2192(3) 1.2739(3) 0.59961(14) 0.0863(9) Uani 1 1 d .
H40 H 2.1471 1.1989 0.6104 0.104 Uiso 1 1 calc R
C41 C 2.1665(3) 1.3460(3) 0.55574(15) 0.0782(7) Uani 1 1 d .
C42 C 2.2768(3) 1.4504(4) 0.5416(2) 0.1061(12) Uani 1 1 d .
H42 H 2.2482 1.5008 0.5110 0.127 Uiso 1 1 calc R
C43 C 2.4299(3) 1.4820(3) 0.5721(2) 0.1039(11) Uani 1 1 d .
H43 H 2.5043 1.5570 0.5623 0.125 Uiso 1 1 calc R
O1S O 1.1979(2) 1.54008(16) 0.36603(9) 0.0652(4) Uani 1 1 d .
H1SA H 1.292(4) 1.542(3) 0.3689(14) 0.084(9) Uiso 1 1 d .
H1SB H 1.133(3) 1.460(3) 0.3517(13) 0.067(7) Uiso 1 1 d .
O2S O 1.13362(19) 1.70044(18) 0.28066(9) 0.0603(4) Uani 1 1 d .
H2SA H 1.157(4) 1.651(3) 0.3127(16) 0.096(10) Uiso 1 1 d .
H2SB H 1.123(4) 1.762(3) 0.3045(15) 0.089(10) Uiso 1 1 d .

loop_
_atom_site_aniso_label
_atom_site_aniso_U_11
_atom_site_aniso_U_22
_atom_site_aniso_U_33
_atom_site_aniso_U_23
_atom_site_aniso_U_13
_atom_site_aniso_U_12
O1 0.0353(6) 0.0412(6) 0.0409(7) 0.0040(5) 0.0011(5) 0.0031(5)
O2 0.0448(7) 0.0562(8) 0.0530(8) 0.0172(6) 0.0197(6) 0.0223(6)
O3 0.0390(7) 0.0442(7) 0.0677(9) 0.0049(6) -0.0146(6) 0.0185(6)
O4 0.0367(7) 0.0337(6) 0.0784(10) -0.0058(6) -0.0095(6) 0.0133(5)
C1 0.0262(7) 0.0306(7) 0.0362(8) 0.0060(6) 0.0024(6) 0.0095(6)
C2 0.0267(7) 0.0354(8) 0.0338(7) 0.0054(6) 0.0054(6) 0.0111(6)
C3 0.0280(7) 0.0350(8) 0.0431(9) 0.0066(6) 0.0020(6) 0.0132(6)
C4 0.0295(7) 0.0329(8) 0.0464(9) 0.0026(7) 0.0048(7) 0.0102(6)
C5 0.0264(7) 0.0392(8) 0.0416(9) 0.0012(7) -0.0010(6) 0.0089(6)
C6 0.0292(7) 0.0421(9) 0.0420(9) 0.0086(7) 0.0019(6) 0.0158(7)
C7 0.0337(8) 0.0325(8) 0.0437(9) 0.0044(7) 0.0014(7) 0.0138(6)
C8 0.0310(7) 0.0320(7) 0.0364(8) 0.0080(6) 0.0035(6) 0.0145(6)
C9 0.0320(8) 0.0427(9) 0.0466(9) 0.0062(7) 0.0062(7) 0.0131(7)
C10 0.0403(9) 0.0600(11) 0.0520(10) 0.0144(9) 0.0171(8) 0.0213(8)
C11 0.0571(11) 0.0625(12) 0.0398(9) 0.0101(8) 0.0153(8) 0.0337(10)
C12 0.0508(10) 0.0403(9) 0.0374(9) 0.0033(7) 0.0028(7) 0.0198(8)
C13 0.0348(8) 0.0324(8) 0.0374(8) 0.0088(6) 0.0027(6) 0.0135(6)
C14 0.0262(7) 0.0309(7) 0.0384(8) 0.0009(6) -0.0007(6) 0.0093(6)
C15 0.0351(8) 0.0444(9) 0.0510(10) 0.0142(8) 0.0055(7) 0.0154(7)
C16 0.0454(10) 0.0503(11) 0.0674(13) 0.0198(9) 0.0022(9) 0.0235(9)
C17 0.0376(9) 0.0523(11) 0.0763(14) 0.0085(10) -0.0008(9) 0.0248(8)
C18 0.0332(9) 0.0526(11) 0.0683(12) 0.0052(9) 0.0110(8) 0.0191(8)
C19 0.0310(8) 0.0346(8) 0.0433(9) 0.0015(7) 0.0034(6) 0.0100(6)
N1 0.0415(8) 0.0585(10) 0.0598(10) 0.0135(8) -0.0004(7) 0.0153(7)
N2 0.0473(9) 0.0490(9) 0.0835(13) 0.0095(9) -0.0001(9) 0.0256(8)
C20 0.0482(10) 0.0438(10) 0.0585(11) 0.0103(8) 0.0027(8) 0.0205(8)
C21 0.0464(10) 0.0596(11) 0.0489(10) 0.0196(9) 0.0125(8) 0.0241(9)
C22 0.0395(9) 0.0546(10) 0.0430(9) 0.0125(8) 0.0126(7) 0.0219(8)
C23 0.0600(12) 0.0479(11) 0.0606(12) -0.0036(9) -0.0131(10) 0.0206(10)
C24 0.0618(13) 0.0486(11) 0.0689(14) 0.0075(10) -0.0094(10) 0.0230(10)
C25 0.0432(11) 0.0545(13) 0.1000(19) 0.0159(12) -0.0112(11) 0.0053(9)
C26 0.0457(11) 0.0484(11) 0.0989(18) 0.0243(11) 0.0032(11) 0.0124(9)
C27 0.0604(14) 0.0739(16) 0.106(2) 0.0484(15) 0.0125(13) 0.0333(12)
C28 0.0492(11) 0.0722(14) 0.0852(16) 0.0379(12) 0.0167(11) 0.0271(11)
C29 0.0445(9) 0.0386(9) 0.0436(9) 0.0028(7) 0.0025(7) 0.0180(7)
C30 0.0516(11) 0.0532(12) 0.0738(14) 0.0215(10) 0.0132(10) 0.0217(9)
C31 0.0465(11) 0.0561(12) 0.0888(16) 0.0162(11) 0.0132(11) 0.0225(9)
N3 0.0404(8) 0.0504(9) 0.0569(10) 0.0076(7) -0.0059(7) 0.0130(7)
N4 0.0432(10) 0.0739(13) 0.0814(14) 0.0041(11) -0.0033(9) 0.0155(9)
C32 0.0531(15) 0.087(2) 0.173(4) 0.028(2) 0.0045(19) 0.0191(15)
C33 0.0749(18) 0.106(2) 0.0807(18) -0.0062(16) -0.0035(14) 0.0331(17)
C34 0.0458(11) 0.0838(16) 0.0543(12) 0.0091(11) 0.0002(9) 0.0132(11)
C35 0.0633(14) 0.0728(15) 0.0519(12) -0.0111(11) -0.0097(10) 0.0111(12)
C36 0.0563(12) 0.0560(12) 0.0655(13) 0.0009(10) 0.0059(10) 0.0209(10)
C37 0.0502(11) 0.0586(12) 0.0458(10) 0.0038(9) -0.0020(9) 0.0117(9)
C38 0.0471(11) 0.0766(15) 0.0522(11) 0.0124(10) 0.0087(9) 0.0198(10)
C39 0.0557(13) 0.0853(17) 0.0646(14) 0.0134(12) -0.0057(11) 0.0178(12)
C40 0.0499(13) 0.112(2) 0.0783(17) 0.0351(16) 0.0099(12) 0.0052(14)
C41 0.0450(12) 0.0953(19) 0.0844(17) 0.0163(15) 0.0026(11) 0.0207(12)
C42 0.0576(16) 0.110(2) 0.142(3) 0.062(2) -0.0003(17) 0.0220(16)
C43 0.0560(15) 0.094(2) 0.145(3) 0.050(2) 0.0019(17) 0.0101(15)
O1S 0.0435(8) 0.0431(8) 0.0921(12) -0.0008(7) -0.0030(8) 0.0089(7)
O2S 0.0592(9) 0.0580(9) 0.0703(10) 0.0136(8) 0.0264(8) 0.0237(7)

loop_
_atom_type_symbol
_atom_type_description
_atom_type_scat_dispersion_real
_atom_type_scat_dispersion_imag
_atom_type_scat_source
C C 0.0033 0.0016 'International Tables Vol C Tables 4.2.6.8 and 6.1.1.4'
H H 0.0000 0.0000 'International Tables Vol C Tables 4.2.6.8 and 6.1.1.4'
N N 0.0061 0.0033 'International Tables Vol C Tables 4.2.6.8 and 6.1.1.4'
O O 0.0106 0.0060 'International Tables Vol C Tables 4.2.6.8 and 6.1.1.4'

loop_
_geom_angle_atom_site_label_1
_geom_angle_atom_site_label_2
_geom_angle_atom_site_label_3
_geom_angle
C14 C1 C8 110.95(12)
C14 C1 C2 112.43(12)
C8 C1 C2 112.94(12)
C3 C2 C7 119.09(14)
C3 C2 C1 122.12(13)
C7 C2 C1 118.79(14)
C2 C3 C4 120.37(14)
O4 C4 C5 117.93(14)
O4 C4 C3 121.52(15)
C5 C4 C3 120.55(15)
C4 C5 C6 118.90(14)
O3 C6 C7 117.46(15)
O3 C6 C5 121.61(15)
C7 C6 C5 120.90(14)
C6 C7 C2 120.17(15)
C9 C8 C13 118.05(15)
C9 C8 C1 124.01(14)
C13 C8 C1 117.91(14)
C8 C9 C10 121.57(17)
C11 C10 C9 119.35(17)
C10 C11 C12 120.62(17)
C11 C12 C13 119.90(16)
O1 C13 C12 121.94(15)
O1 C13 C8 117.56(14)
C12 C13 C8 120.50(15)
C15 C14 C19 118.44(15)
C15 C14 C1 121.81(15)
C19 C14 C1 119.74(14)
C14 C15 C16 121.48(18)
C17 C16 C15 119.19(18)
C16 C17 C18 120.86(17)
C17 C18 C19 119.76(18)
O2 C19 C18 122.27(16)
O2 C19 C14 117.47(14)
C18 C19 C14 120.26(17)
C24 N1 C25 116.22(18)
C27 N2 C31 116.65(18)
C29 C20 C21 116.10(16)
C22 C21 C20 113.95(16)
C26 C22 C23 116.26(18)
C26 C22 C21 120.38(18)
C23 C22 C21 123.34(18)
C22 C23 C24 119.88(19)
N1 C24 C23 123.5(2)
N1 C25 C26 123.8(2)
C22 C26 C25 120.3(2)
N2 C27 C28 123.9(2)
C29 C28 C27 119.6(2)
C28 C29 C30 116.38(18)
C28 C29 C20 124.08(18)
C30 C29 C20 119.54(17)
C31 C30 C29 120.2(2)
N2 C31 C30 123.2(2)
C36 N3 C37 116.46(18)
C39 N4 C43 116.2(2)
C33 C32 C41 113.9(3)
C32 C33 C34 113.1(3)
C38 C34 C35 116.8(2)
C38 C34 C33 119.2(2)
C35 C34 C33 124.0(2)
C34 C35 C36 119.9(2)
N3 C36 C35 122.7(2)
N3 C37 C38 124.1(2)
C34 C38 C37 120.0(2)
N4 C39 C40 122.9(3)
C39 C40 C41 119.6(3)
C42 C41 C40 116.8(2)
C42 C41 C32 119.0(3)
C40 C41 C32 124.2(3)
C41 C42 C43 119.1(3)
N4 C43 C42 125.3(3)

loop_
_geom_bond_atom_site_label_1
_geom_bond_atom_site_label_2
_geom_bond_distance
O1 C13 1.356(2)
O2 C19 1.362(2)
O3 C6 1.3664(19)
O4 C4 1.359(2)
C1 C14 1.518(2)
C1 C8 1.523(2)
C1 C2 1.526(2)
C2 C3 1.385(2)
C2 C7 1.391(2)
C3 C4 1.390(2)
C4 C5 1.383(2)
C5 C6 1.386(2)
C6 C7 1.382(2)
C8 C9 1.386(2)
C8 C13 1.402(2)
C9 C10 1.387(3)
C10 C11 1.376(3)
C11 C12 1.379(3)
C12 C13 1.388(2)
C14 C15 1.384(2)
C14 C19 1.394(2)
C15 C16 1.386(2)
C16 C17 1.372(3)
C17 C18 1.378(3)
C18 C19 1.392(2)
N1 C24 1.321(3)
N1 C25 1.327(3)
N2 C27 1.319(3)
N2 C31 1.324(3)
C20 C29 1.504(2)
C20 C21 1.511(3)
C21 C22 1.508(2)
C22 C26 1.370(3)
C22 C23 1.379(3)
C23 C24 1.383(3)
C25 C26 1.370(3)
C27 C28 1.383(3)
C28 C29 1.368(3)
C29 C30 1.385(3)
C30 C31 1.372(3)
N3 C36 1.324(3)
N3 C37 1.332(3)
N4 C39 1.300(3)
N4 C43 1.319(4)
C32 C33 1.417(4)
C32 C41 1.526(4)
C33 C34 1.554(4)
C34 C38 1.357(3)
C34 C35 1.385(4)
C35 C36 1.387(3)
C37 C38 1.368(3)
C39 C40 1.377(3)
C40 C41 1.390(4)
C41 C42 1.345(4)
C42 C43 1.356(4)

loop_
_geom_hbond_atom_site_label_D
_geom_hbond_atom_site_label_H
_geom_hbond_atom_site_label_A
_geom_hbond_distance_DH
_geom_hbond_distance_HA
_geom_hbond_distance_DA
_geom_hbond_angle_DHA
_geom_hbond_site_symmetry_A
O1 H1 N1 0.85(3) 1.89(3) 2.702(2) 158(2) .
O2 H2 O2S 0.86(3) 1.82(3) 2.668(2) 173(3) 1_445
O3 H3 N3 0.88(3) 1.80(3) 2.654(2) 165(3) .
O4 H4 N2 0.92(3) 1.75(3) 2.662(2) 174(3) 2_575
O1S H1SA N4 0.86(3) 1.94(3) 2.793(3) 168(3) 2_986
O1S H1SB O4 0.86(3) 1.92(3) 2.769(2) 169(2) .
O2S H2SA O1S 0.94(3) 1.81(3) 2.739(3) 173(3) .
O2S H2SB O3 0.84(3) 1.97(3) 2.786(2) 167(3) 1_565

loop_
_cod_related_entry_id
_cod_related_entry_database
_cod_related_entry_code
1 ChemSpider 30661492
